data_4338143
loop_
_publ_author_name
'Shieh, Minghuey'
'Chu, Yen-Yi'
'Jang, Li-Fing'
'Ho, Chia-Hua'

_publ_section_title
;
 CO and CO2 Fixation by Se-Ru-CO Hydride Clusters.
;
_journal_issue 9
_journal_name_full 'Inorganic chemistry'
_journal_page_first 4284
_journal_page_last 4286
_journal_paper_doi 10.1021/ic500821z
_journal_volume 53
_journal_year 2014
_chemical_formula_moiety 'C86 H90 N4 O55 Ru20 Se8'
_chemical_formula_sum 'C86 H90 N4 O55 Ru20 Se8'
_chemical_formula_weight 4712.70
_chemical_name_systematic
;
 ?
;
_space_group_IT_number 2
_symmetry_cell_setting triclinic
_symmetry_space_group_name_Hall '-P 1'
_symmetry_space_group_name_H-M 'P -1'
_atom_sites_solution_hydrogens geom
_atom_sites_solution_primary direct
_atom_sites_solution_secondary difmap
_audit_creation_method SHELXL-97
_cell_angle_alpha 74.7875(3)
_cell_angle_beta 78.0736(3)
_cell_angle_gamma 78.3033(5)
_cell_formula_units_Z 2
_cell_length_a 15.88400(10)
_cell_length_b 20.0940(2)
_cell_length_c 26.2690(3)
_cell_measurement_reflns_used 212319
_cell_measurement_temperature 200(2)
_cell_measurement_theta_max 25.028
_cell_measurement_theta_min 1.697
_cell_volume 7817.38(13)
_computing_cell_refinement 'HKL Scalepack (Otwinowski & Minor 1997)'
_computing_data_collection 'Collect (Nonius BV, 1997-2000)'
_computing_data_reduction 'HKL Denzo and Scalepack (Otwinowski & Minor 19'
_computing_molecular_graphics 'Ortep-3 for Windows (Farrugia, 1997)'
_computing_publication_material 'WinGX publication routines (Farrugia, 1999)'
_computing_structure_refinement 'SHELXL-97 (Sheldrick, 1997)'
_computing_structure_solution 'SHELXS-97 (Sheldrick, 1997)'
_diffrn_ambient_temperature 200(2)
_diffrn_detector_area_resol_mean 9
_diffrn_measured_fraction_theta_full 0.997
_diffrn_measured_fraction_theta_max 0.997
_diffrn_measurement_device_type KappaCCD
_diffrn_measurement_method 'CCD rotation images, thick slices'
_diffrn_radiation_monochromator graphite
_diffrn_radiation_source 'fine-focus sealed tube'
_diffrn_radiation_type MoK\a
_diffrn_radiation_wavelength 0.71073
_diffrn_reflns_av_R_equivalents 0.0747
_diffrn_reflns_av_sigmaI/netI 0.0598
_diffrn_reflns_limit_h_max 18
_diffrn_reflns_limit_h_min -18
_diffrn_reflns_limit_k_max 23
_diffrn_reflns_limit_k_min -23
_diffrn_reflns_limit_l_max 31
_diffrn_reflns_limit_l_min -31
_diffrn_reflns_number 107156
_diffrn_reflns_theta_full 25.02
_diffrn_reflns_theta_max 25.02
_diffrn_reflns_theta_min 1.73
_exptl_absorpt_coefficient_mu 3.802
_exptl_absorpt_correction_T_max 0.5763
_exptl_absorpt_correction_T_min 0.4824
_exptl_absorpt_correction_type multi-scan
_exptl_absorpt_process_details
;
 ?
;
_exptl_crystal_colour black
_exptl_crystal_density_diffrn 2.002
_exptl_crystal_density_method 'not measured'
_exptl_crystal_description prism
_exptl_crystal_F_000 4452
_exptl_crystal_size_max 0.2
_exptl_crystal_size_mid 0.16
_exptl_crystal_size_min 0.12
_refine_diff_density_max 1.286
_refine_diff_density_min -2.891
_refine_diff_density_rms 0.560
_refine_ls_extinction_method none
_refine_ls_goodness_of_fit_ref 0.828
_refine_ls_hydrogen_treatment constr
_refine_ls_matrix_type full
_refine_ls_number_parameters 1387
_refine_ls_number_reflns 27482
_refine_ls_number_restraints 0
_refine_ls_restrained_S_all 0.828
_refine_ls_R_factor_all 0.0753
_refine_ls_R_factor_gt 0.0510
_refine_ls_shift/su_max 0.067
_refine_ls_shift/su_mean 0.002
_refine_ls_structure_factor_coef Fsqd
_refine_ls_weighting_details 'calc w=1/[\s^2^(Fo^2^)+(0.1235P)^2^+61.7378P] where P=(Fo^2^+2Fc^2^)/3'
_refine_ls_weighting_scheme calc
_refine_ls_wR_factor_gt 0.1516
_refine_ls_wR_factor_ref 0.1713
_reflns_number_gt 20293
_reflns_number_total 27482
_reflns_threshold_expression >2sigma(I)
_cod_data_source_file ic500821z_si_002.cif
_cod_data_source_block 5
_cod_depositor_comments 'Adding full bibliography for 4338139--4338144.cif.'
_cod_original_cell_volume 7817.37(13)
_cod_database_code 4338143

loop_
_symmetry_equiv_pos_as_xyz
'x, y, z'
'-x, -y, -z'

loop_
_atom_site_label
_atom_site_type_symbol
_atom_site_fract_x
_atom_site_fract_y
_atom_site_fract_z
_atom_site_U_iso_or_equiv
_atom_site_adp_type
_atom_site_occupancy
_atom_site_symmetry_multiplicity
_atom_site_calc_flag
_atom_site_refinement_flags
C1 C 0.0847(7) 0.0282(6) 0.7752(5) 0.054(3) Uani 1 1 d .
C2 C 0.0555(6) 0.0275(5) 0.8798(4) 0.046(2) Uani 1 1 d .
C3 C -0.0244(7) -0.0623(5) 0.8430(5) 0.058(3) Uani 1 1 d .
C4 C -0.0562(6) -0.1878(5) 0.9233(5) 0.050(3) Uani 1 1 d .
C5 C -0.0216(7) -0.2008(6) 0.8232(5) 0.061(3) Uani 1 1 d .
C6 C 0.1789(7) -0.3039(5) 0.9459(5) 0.054(3) Uani 1 1 d .
C7 C 0.2146(8) -0.3124(6) 0.8412(5) 0.058(3) Uani 1 1 d .
C8 C 0.3214(6) -0.2331(5) 0.8731(4) 0.045(2) Uani 1 1 d .
C9 C 0.3682(7) -0.1095(5) 0.7954(5) 0.055(3) Uani 1 1 d .
C10 C 0.3356(6) -0.1075(5) 0.8988(5) 0.051(3) Uani 1 1 d .
C11 C 0.2707(6) 0.0323(5) 0.7595(5) 0.042(2) Uani 1 1 d .
C12 C 0.3707(6) 0.0414(5) 0.8287(4) 0.037(2) Uani 1 1 d .
C13 C 0.1989(6) 0.1295(4) 0.8201(4) 0.036(2) Uani 1 1 d .
C14 C 0.3468(6) 0.1734(4) 0.7656(4) 0.036(2) Uani 1 1 d .
C15 C 0.5105(5) 0.1560(5) 0.8024(4) 0.036(2) Uani 1 1 d .
C16 C 0.4571(6) 0.0966(5) 0.9054(4) 0.042(2) Uani 1 1 d .
C17 C 0.5708(6) 0.1969(5) 0.8845(4) 0.041(2) Uani 1 1 d .
C18 C 0.5466(7) 0.2718(5) 0.9663(4) 0.048(2) Uani 1 1 d .
C19 C 0.5882(6) 0.3471(5) 0.8695(5) 0.051(3) Uani 1 1 d .
C20 C 0.2949(6) 0.3935(5) 0.9631(4) 0.039(2) Uani 1 1 d .
C21 C 0.3556(6) 0.4631(5) 0.8649(4) 0.047(2) Uani 1 1 d .
C22 C 0.2249(6) 0.3727(5) 0.8728(4) 0.041(2) Uani 1 1 d .
C23 C 0.2389(6) 0.2996(5) 0.7931(4) 0.044(2) Uani 1 1 d .
C24 C 0.1814(6) 0.2394(5) 0.8943(4) 0.040(2) Uani 1 1 d .
C25 C 0.2328(6) 0.0523(5) 0.9420(4) 0.042(2) Uani 1 1 d .
C26 C 0.1602(12) -0.0154(9) 1.0196(6) 0.110(6) Uani 1 1 d .
H26A H 0.1461 -0.0188 1.0575 0.165 Uiso 1 1 calc R
H26B H 0.1945 -0.0583 1.0130 0.165 Uiso 1 1 calc R
H26C H 0.1074 -0.0067 1.0049 0.165 Uiso 1 1 calc R
C28 C 0.0383(7) 0.6527(7) 0.7179(4) 0.059(3) Uani 1 1 d .
C29 C 0.0303(8) 0.5158(7) 0.7312(5) 0.061(3) Uani 1 1 d .
C30 C -0.0454(7) 0.5833(7) 0.8150(4) 0.059(3) Uani 1 1 d .
C31 C -0.2015(7) 0.5306(6) 0.8815(4) 0.049(2) Uani 1 1 d .
C32 C -0.1911(7) 0.6638(6) 0.8698(4) 0.052(3) Uani 1 1 d .
C33 C -0.3963(7) 0.5855(6) 0.7974(4) 0.050(2) Uani 1 1 d .
C34 C -0.3904(7) 0.7201(6) 0.7730(5) 0.058(3) Uani 1 1 d .
C35 C -0.3280(7) 0.6541(5) 0.6836(4) 0.047(2) Uani 1 1 d .
C36 C -0.1894(7) 0.7125(6) 0.6102(4) 0.053(3) Uani 1 1 d .
C37 C -0.1936(7) 0.5736(7) 0.6256(4) 0.058(3) Uani 1 1 d .
C38 C -0.0066(7) 0.5343(6) 0.6234(4) 0.050(2) Uani 1 1 d .
C39 C 0.1207(6) 0.6090(6) 0.6088(4) 0.047(2) Uani 1 1 d .
C40 C -0.0144(6) 0.6539(6) 0.5422(4) 0.046(2) Uani 1 1 d .
C41 C 0.1381(7) 0.5796(7) 0.5131(4) 0.054(3) Uani 1 1 d .
C42 C 0.0469(9) 0.7862(7) 0.4491(4) 0.063(3) Uani 1 1 d .
C43 C 0.0840(8) 0.6687(7) 0.4143(4) 0.057(3) Uani 1 1 d .
C44 C 0.1380(7) 0.7916(6) 0.3451(4) 0.055(3) Uani 1 1 d .
C45 C 0.2745(9) 0.8843(7) 0.3116(5) 0.069(3) Uani 1 1 d .
C46 C 0.3113(7) 0.7628(6) 0.2756(4) 0.052(3) Uani 1 1 d .
C47 C 0.4641(9) 0.8128(8) 0.3894(6) 0.078(4) Uani 1 1 d .
C48 C 0.5003(8) 0.6935(7) 0.3636(5) 0.065(3) Uani 1 1 d .
C49 C 0.4227(8) 0.6903(7) 0.4761(5) 0.065(3) Uani 1 1 d .
C50 C 0.3168(7) 0.5831(7) 0.5195(4) 0.062(3) Uani 1 1 d .
C51 C 0.2701(7) 0.7011(6) 0.5563(5) 0.061(3) Uani 1 1 d .
C52 C 0.0273(9) 0.7747(6) 0.5906(5) 0.063(3) Uani 1 1 d .
C53 C -0.0571(15) 0.8619(10) 0.6402(9) 0.155(10) Uani 1 1 d .
H53A H -0.0609 0.9106 0.6387 0.233 Uiso 1 1 calc R
H53B H -0.0432 0.8349 0.6743 0.233 Uiso 1 1 calc R
H53C H -0.1120 0.8531 0.6356 0.233 Uiso 1 1 calc R
C54 C 0.3121(13) 0.2322(11) 0.5815(9) 0.126(6) Uiso 1 1 d .
H54A H 0.3243 0.2083 0.6170 0.152 Uiso 1 1 calc R
H54B H 0.3638 0.2508 0.5609 0.152 Uiso 1 1 calc R
C55 C 0.290(3) 0.182(2) 0.5550(16) 0.29(2) Uiso 1 1 d .
H55A H 0.3395 0.1470 0.5494 0.428 Uiso 1 1 calc R
H55B H 0.2727 0.2067 0.5212 0.428 Uiso 1 1 calc R
H55C H 0.2423 0.1600 0.5774 0.428 Uiso 1 1 calc R
C56 C 0.1534(13) 0.2736(11) 0.6065(8) 0.125(6) Uiso 1 1 d .
H56A H 0.1346 0.2517 0.5829 0.150 Uiso 1 1 calc R
H56B H 0.1126 0.3160 0.6096 0.150 Uiso 1 1 calc R
C57 C 0.1545(16) 0.2223(13) 0.6634(9) 0.157(9) Uiso 1 1 d .
H57A H 0.0968 0.2124 0.6785 0.236 Uiso 1 1 calc R
H57B H 0.1746 0.2438 0.6864 0.236 Uiso 1 1 calc R
H57C H 0.1930 0.1797 0.6600 0.236 Uiso 1 1 calc R
C58 C 0.2664(10) 0.3313(8) 0.6183(6) 0.085(4) Uiso 1 1 d .
H58A H 0.3237 0.3427 0.6015 0.102 Uiso 1 1 calc R
H58B H 0.2716 0.3015 0.6535 0.102 Uiso 1 1 calc R
C59 C 0.2064(11) 0.3973(9) 0.6247(7) 0.110(5) Uiso 1 1 d .
H59A H 0.2288 0.4197 0.6460 0.165 Uiso 1 1 calc R
H59B H 0.1497 0.3867 0.6421 0.165 Uiso 1 1 calc R
H59C H 0.2022 0.4279 0.5902 0.165 Uiso 1 1 calc R
C60 C 0.2353(11) 0.3367(9) 0.5300(7) 0.103(5) Uiso 1 1 d .
H60A H 0.2158 0.3113 0.5091 0.123 Uiso 1 1 calc R
H60B H 0.1906 0.3767 0.5336 0.123 Uiso 1 1 calc R
C61 C 0.3121(14) 0.3629(12) 0.4989(9) 0.146(8) Uiso 1 1 d .
H61A H 0.2990 0.3914 0.4651 0.219 Uiso 1 1 calc R
H61B H 0.3570 0.3245 0.4931 0.219 Uiso 1 1 calc R
H61C H 0.3317 0.3904 0.5177 0.219 Uiso 1 1 calc R
C62 C 0.4120(7) 0.1251(5) 0.1308(4) 0.054(3) Uiso 1 1 d .
H62A H 0.4302 0.1161 0.1654 0.065 Uiso 1 1 calc R
H62B H 0.4579 0.1013 0.1082 0.065 Uiso 1 1 calc R
C63 C 0.4038(8) 0.2031(6) 0.1064(5) 0.069(3) Uiso 1 1 d .
H63A H 0.4583 0.2183 0.1037 0.103 Uiso 1 1 calc R
H63B H 0.3593 0.2275 0.1287 0.103 Uiso 1 1 calc R
H63C H 0.3884 0.2126 0.0715 0.103 Uiso 1 1 calc R
C64 C 0.2552(8) 0.1250(6) 0.1741(5) 0.061(3) Uiso 1 1 d .
H64A H 0.2407 0.1741 0.1576 0.073 Uiso 1 1 calc R
H64B H 0.2051 0.1031 0.1761 0.073 Uiso 1 1 calc R
C65 C 0.2685(9) 0.1191(7) 0.2286(5) 0.075(3) Uiso 1 1 d .
H65A H 0.2170 0.1411 0.2479 0.112 Uiso 1 1 calc R
H65B H 0.3169 0.1416 0.2276 0.112 Uiso 1 1 calc R
H65C H 0.2805 0.0706 0.2462 0.112 Uiso 1 1 calc R
C66 C 0.3554(7) 0.0162(5) 0.1608(4) 0.049(2) Uiso 1 1 d .
H66A H 0.3723 0.0096 0.1955 0.059 Uiso 1 1 calc R
H66B H 0.4057 -0.0017 0.1375 0.059 Uiso 1 1 calc R
C67 C 0.2837(7) -0.0255(6) 0.1670(5) 0.061(3) Uiso 1 1 d .
H67A H 0.3037 -0.0739 0.1815 0.092 Uiso 1 1 calc R
H67B H 0.2676 -0.0202 0.1327 0.092 Uiso 1 1 calc R
H67C H 0.2341 -0.0089 0.1908 0.092 Uiso 1 1 calc R
C68 C 0.3005(7) 0.1057(6) 0.0844(4) 0.054(3) Uiso 1 1 d .
H68A H 0.2474 0.0860 0.0903 0.064 Uiso 1 1 calc R
H68B H 0.2864 0.1556 0.0704 0.064 Uiso 1 1 calc R
C69 C 0.3648(9) 0.0755(7) 0.0430(5) 0.077(4) Uiso 1 1 d .
H69A H 0.3408 0.0862 0.0106 0.115 Uiso 1 1 calc R
H69B H 0.3775 0.0257 0.0556 0.115 Uiso 1 1 calc R
H69C H 0.4174 0.0951 0.0362 0.115 Uiso 1 1 calc R
C70 C 0.1723(8) 0.7335(6) 0.1180(5) 0.064(3) Uiso 1 1 d .
H70A H 0.1938 0.6877 0.1106 0.077 Uiso 1 1 calc R
H70B H 0.2216 0.7519 0.1224 0.077 Uiso 1 1 calc R
C71 C 0.1341(11) 0.7812(8) 0.0699(6) 0.098(5) Uiso 1 1 d .
H71A H 0.1783 0.7839 0.0387 0.147 Uiso 1 1 calc R
H71B H 0.1137 0.8271 0.0764 0.147 Uiso 1 1 calc R
H71C H 0.0864 0.7627 0.0643 0.147 Uiso 1 1 calc R
C72 C 0.0305(8) 0.6983(7) 0.1659(5) 0.068(3) Uiso 1 1 d .
H72A H -0.0012 0.7326 0.1401 0.082 Uiso 1 1 calc R
H72B H -0.0071 0.6932 0.2004 0.082 Uiso 1 1 calc R
C73 C 0.0504(9) 0.6264(7) 0.1492(6) 0.079(4) Uiso 1 1 d .
H73A H -0.0033 0.6125 0.1478 0.119 Uiso 1 1 calc R
H73B H 0.0803 0.5917 0.1750 0.119 Uiso 1 1 calc R
H73C H 0.0863 0.6311 0.1146 0.119 Uiso 1 1 calc R
C74 C 0.1601(8) 0.6766(6) 0.2122(5) 0.061(3) Uiso 1 1 d .
H74A H 0.1847 0.6336 0.2006 0.074 Uiso 1 1 calc R
H74B H 0.2083 0.6982 0.2141 0.074 Uiso 1 1 calc R
C75 C 0.1091(10) 0.6583(9) 0.2669(6) 0.098(5) Uiso 1 1 d .
H75A H 0.1463 0.6271 0.2904 0.147 Uiso 1 1 calc R
H75B H 0.0618 0.6360 0.2658 0.147 Uiso 1 1 calc R
H75C H 0.0865 0.7001 0.2797 0.147 Uiso 1 1 calc R
C76 C 0.0746(6) 0.7965(5) 0.1831(4) 0.048(2) Uiso 1 1 d .
H76A H 0.0390 0.8242 0.1567 0.058 Uiso 1 1 calc R
H76B H 0.0369 0.7891 0.2175 0.058 Uiso 1 1 calc R
C77 C 0.1416(8) 0.8377(6) 0.1852(5) 0.064(3) Uiso 1 1 d .
H77A H 0.1132 0.8810 0.1943 0.095 Uiso 1 1 calc R
H77B H 0.1781 0.8471 0.1510 0.095 Uiso 1 1 calc R
H77C H 0.1765 0.8115 0.2118 0.095 Uiso 1 1 calc R
C78 C 0.5036(8) 0.4374(6) 0.3765(5) 0.065(3) Uiso 1 1 d .
H78A H 0.4520 0.4203 0.3740 0.078 Uiso 1 1 calc R
H78B H 0.5423 0.3978 0.3935 0.078 Uiso 1 1 calc R
C79 C 0.4766(10) 0.4889(8) 0.4124(6) 0.089(4) Uiso 1 1 d .
H79A H 0.4492 0.4662 0.4470 0.134 Uiso 1 1 calc R
H79B H 0.4365 0.5277 0.3969 0.134 Uiso 1 1 calc R
H79C H 0.5272 0.5053 0.4162 0.134 Uiso 1 1 calc R
C80 C 0.5582(9) 0.4102(7) 0.2878(5) 0.074(3) Uiso 1 1 d .
H80A H 0.5005 0.4017 0.2873 0.089 Uiso 1 1 calc R
H80B H 0.5833 0.4295 0.2513 0.089 Uiso 1 1 calc R
C81 C 0.6122(10) 0.3421(8) 0.3071(6) 0.092(4) Uiso 1 1 d .
H81A H 0.6133 0.3114 0.2844 0.137 Uiso 1 1 calc R
H81B H 0.5876 0.3217 0.3430 0.137 Uiso 1 1 calc R
H81C H 0.6704 0.3492 0.3063 0.137 Uiso 1 1 calc R
C82 C 0.4960(8) 0.5316(7) 0.2932(5) 0.074(3) Uiso 1 1 d .
H82A H 0.4992 0.5684 0.3100 0.088 Uiso 1 1 calc R
H82B H 0.5236 0.5443 0.2562 0.088 Uiso 1 1 calc R
C83 C 0.4013(8) 0.5302(7) 0.2939(5) 0.073(3) Uiso 1 1 d .
H83A H 0.3749 0.5750 0.2754 0.110 Uiso 1 1 calc R
H83B H 0.3721 0.5197 0.3302 0.110 Uiso 1 1 calc R
H83C H 0.3966 0.4950 0.2764 0.110 Uiso 1 1 calc R
C84 C 0.6358(9) 0.4796(7) 0.3245(5) 0.076(4) Uiso 1 1 d .
H84A H 0.6658 0.4381 0.3460 0.092 Uiso 1 1 calc R
H84B H 0.6265 0.5168 0.3432 0.092 Uiso 1 1 calc R
C85 C 0.6951(10) 0.5006(8) 0.2701(6) 0.088(4) Uiso 1 1 d .
H85A H 0.7495 0.5084 0.2760 0.132 Uiso 1 1 calc R
H85B H 0.6669 0.5425 0.2490 0.132 Uiso 1 1 calc R
H85C H 0.7055 0.4637 0.2515 0.132 Uiso 1 1 calc R
C102 C 0.454(2) 0.0787(17) 0.4123(13) 0.097(9) Uiso 0.50 1 d P
H10A H 0.4300 0.0555 0.4482 0.117 Uiso 0.50 1 calc PR
H10B H 0.5075 0.0927 0.4145 0.117 Uiso 0.50 1 calc PR
C103 C 0.394(3) 0.058(3) 0.352(2) 0.154(17) Uiso 0.50 1 d P
H10C H 0.4086 0.0586 0.3141 0.185 Uiso 0.50 1 calc PR
H10D H 0.3475 0.0311 0.3681 0.185 Uiso 0.50 1 calc PR
C104 C 0.372(3) 0.123(2) 0.3598(19) 0.141(15) Uiso 0.50 1 d P
H10E H 0.3937 0.1554 0.3272 0.169 Uiso 0.50 1 calc PR
H10F H 0.3093 0.1346 0.3659 0.169 Uiso 0.50 1 calc PR
C105 C 0.401(3) 0.134(2) 0.3982(18) 0.131(13) Uiso 0.50 1 d P
H10G H 0.3535 0.1409 0.4273 0.157 Uiso 0.50 1 calc PR
H10H H 0.4300 0.1747 0.3867 0.157 Uiso 0.50 1 calc PR
Ru1 Ru 0.10168(5) -0.03964(4) 0.83805(3) 0.04076(19) Uani 1 1 d .
Ru2 Ru 0.03018(5) -0.16197(4) 0.86470(3) 0.04296(19) Uani 1 1 d .
Ru3 Ru 0.19458(5) -0.24207(4) 0.87817(3) 0.04341(19) Uani 1 1 d .
Ru4 Ru 0.27185(5) -0.12328(4) 0.85126(3) 0.04199(19) Uani 1 1 d .
Ru5 Ru 0.24796(4) 0.02569(4) 0.83206(3) 0.03548(17) Uani 1 1 d .
Ru6 Ru 0.31243(4) 0.13801(4) 0.83807(3) 0.03253(16) Uani 1 1 d .
Ru7 Ru 0.45231(4) 0.18811(4) 0.86412(3) 0.03326(16) Uani 1 1 d .
Ru8 Ru 0.50508(4) 0.28792(4) 0.90127(3) 0.03699(17) Uani 1 1 d .
Ru9 Ru 0.33902(4) 0.37095(4) 0.89654(3) 0.03488(17) Uani 1 1 d .
Ru10 Ru 0.28320(4) 0.27491(4) 0.85754(3) 0.03297(16) Uani 1 1 d .
Ru11 Ru -0.05198(5) 0.59772(4) 0.73352(3) 0.04146(19) Uani 1 1 d .
Ru12 Ru -0.17694(5) 0.60418(4) 0.82357(3) 0.04042(18) Uani 1 1 d .
Ru13 Ru -0.31170(5) 0.64044(4) 0.76038(3) 0.04078(18) Uani 1 1 d .
Ru14 Ru -0.18966(5) 0.63401(4) 0.66898(3) 0.04010(18) Uani 1 1 d .
Ru15 Ru -0.00928(5) 0.62796(4) 0.62057(3) 0.04079(18) Uani 1 1 d .
Ru16 Ru 0.11225(5) 0.66088(4) 0.53344(3) 0.04357(19) Uani 1 1 d .
Ru17 Ru 0.14953(5) 0.73129(5) 0.42415(3) 0.0456(2) Uani 1 1 d .
Ru18 Ru 0.26874(5) 0.78924(5) 0.34056(3) 0.0483(2) Uani 1 1 d .
Ru19 Ru 0.40389(5) 0.73971(5) 0.40120(3) 0.0523(2) Uani 1 1 d .
Ru20 Ru 0.28969(5) 0.67933(5) 0.48804(3) 0.0510(2) Uani 1 1 d .
Se1 Se 0.13136(6) -0.13730(5) 0.92135(4) 0.0420(2) Uani 1 1 d .
Se2 Se 0.16887(6) -0.14393(5) 0.79361(4) 0.0473(2) Uani 1 1 d .
Se3 Se 0.43043(6) 0.31958(5) 0.81723(3) 0.0362(2) Uani 1 1 d .
Se4 Se 0.35908(6) 0.24029(5) 0.94158(3) 0.0367(2) Uani 1 1 d .
Se5 Se -0.18750(6) 0.53543(5) 0.75497(4) 0.0432(2) Uani 1 1 d .
Se6 Se -0.17641(6) 0.70282(5) 0.73699(4) 0.0410(2) Uani 1 1 d .
Se7 Se 0.25438(7) 0.80740(6) 0.43631(4) 0.0532(3) Uani 1 1 d .
Se8 Se 0.29873(7) 0.66115(6) 0.39289(4) 0.0492(2) Uani 1 1 d .
N1 N 0.2376(6) 0.2902(6) 0.5851(4) 0.069(3) Uani 1 1 d .
N2 N 0.3302(5) 0.0935(4) 0.1383(3) 0.0460(19) Uani 1 1 d .
N3 N 0.1093(5) 0.7256(4) 0.1694(3) 0.0411(18) Uani 1 1 d .
N4 N 0.5486(6) 0.4652(5) 0.3201(3) 0.061(2) Uani 1 1 d .
O1 O 0.0702(6) 0.0695(5) 0.7381(4) 0.077(3) Uani 1 1 d .
O2 O 0.0246(5) 0.0659(4) 0.9045(3) 0.061(2) Uani 1 1 d .
O3 O -0.0926(5) -0.0279(4) 0.8376(5) 0.094(3) Uani 1 1 d .
O4 O -0.1108(5) -0.2016(5) 0.9578(4) 0.078(2) Uani 1 1 d .
O5 O -0.0498(6) -0.2248(6) 0.7969(4) 0.091(3) Uani 1 1 d .
O6 O 0.1654(6) -0.3376(4) 0.9874(3) 0.069(2) Uani 1 1 d .
O7 O 0.2256(7) -0.3544(5) 0.8167(4) 0.087(3) Uani 1 1 d .
O8 O 0.3892(5) -0.2657(4) 0.8789(4) 0.065(2) Uani 1 1 d .
O9 O 0.4246(5) -0.1031(5) 0.7620(4) 0.078(3) Uani 1 1 d .
O10 O 0.3738(5) -0.1020(4) 0.9291(4) 0.066(2) Uani 1 1 d .
O11 O 0.2856(5) 0.0380(4) 0.7144(3) 0.063(2) Uani 1 1 d .
O12 O 0.4415(4) 0.0107(3) 0.8236(3) 0.0514(18) Uani 1 1 d .
O13 O 0.1340(4) 0.1657(3) 0.8080(3) 0.0475(16) Uani 1 1 d .
O14 O 0.3651(5) 0.1938(4) 0.7212(3) 0.0513(17) Uani 1 1 d .
O15 O 0.5473(4) 0.1362(3) 0.7668(3) 0.0470(16) Uani 1 1 d .
O16 O 0.4630(5) 0.0406(4) 0.9312(3) 0.0568(19) Uani 1 1 d .
O17 O 0.6398(4) 0.1627(4) 0.8866(3) 0.0588(19) Uani 1 1 d .
O18 O 0.5752(6) 0.2625(4) 1.0039(3) 0.070(2) Uani 1 1 d .
O19 O 0.6370(5) 0.3844(4) 0.8508(4) 0.081(3) Uani 1 1 d .
O20 O 0.2692(4) 0.4059(4) 1.0031(3) 0.0543(18) Uani 1 1 d .
O21 O 0.3667(6) 0.5204(4) 0.8476(4) 0.074(2) Uani 1 1 d .
O22 O 0.1569(4) 0.4083(4) 0.8684(3) 0.0518(17) Uani 1 1 d .
O23 O 0.2094(5) 0.3172(4) 0.7547(3) 0.061(2) Uani 1 1 d .
O24 O 0.1180(5) 0.2211(4) 0.9171(3) 0.0575(19) Uani 1 1 d .
O25 O 0.2145(4) 0.0127(3) 0.9175(3) 0.0459(16) Uani 1 1 d .
O26 O 0.2733(4) 0.1027(3) 0.9222(2) 0.0418(15) Uani 1 1 d .
O27 O 0.2088(5) 0.0411(4) 0.9950(3) 0.069(2) Uani 1 1 d .
O28 O 0.0929(6) 0.6849(5) 0.7111(3) 0.079(3) Uani 1 1 d .
O29 O 0.0780(5) 0.4658(5) 0.7323(4) 0.084(3) Uani 1 1 d .
O30 O 0.0108(5) 0.5727(7) 0.8390(3) 0.108(4) Uani 1 1 d .
O31 O -0.2170(5) 0.4854(4) 0.9167(3) 0.068(2) Uani 1 1 d .
O32 O -0.1969(6) 0.7007(4) 0.8971(3) 0.074(2) Uani 1 1 d .
O33 O -0.4465(6) 0.5506(5) 0.8215(3) 0.080(3) Uani 1 1 d .
O34 O -0.4381(6) 0.7665(5) 0.7816(4) 0.095(3) Uani 1 1 d .
O35 O -0.3822(5) 0.6692(5) 0.6569(3) 0.065(2) Uani 1 1 d .
O36 O -0.1953(6) 0.7596(5) 0.5763(3) 0.075(2) Uani 1 1 d .
O37 O -0.2006(6) 0.5371(6) 0.6006(4) 0.091(3) Uani 1 1 d .
O38 O -0.0037(6) 0.4768(4) 0.6257(4) 0.074(2) Uani 1 1 d .
O39 O 0.1773(5) 0.5788(4) 0.6344(3) 0.061(2) Uani 1 1 d .
O40 O -0.0660(5) 0.6607(5) 0.5137(3) 0.065(2) Uani 1 1 d .
O41 O 0.1518(6) 0.5237(5) 0.5023(3) 0.070(2) Uani 1 1 d .
O42 O -0.0175(6) 0.8198(5) 0.4616(4) 0.085(3) Uani 1 1 d .
O43 O 0.0458(6) 0.6333(5) 0.4054(3) 0.075(2) Uani 1 1 d .
O44 O 0.0827(5) 0.8135(5) 0.3207(3) 0.081(3) Uani 1 1 d .
O45 O 0.2781(9) 0.9425(5) 0.2941(4) 0.118(4) Uani 1 1 d .
O46 O 0.3375(5) 0.7449(5) 0.2369(3) 0.070(2) Uani 1 1 d .
O47 O 0.5000(7) 0.8595(6) 0.3836(5) 0.116(4) Uani 1 1 d .
O48 O 0.5572(6) 0.6629(5) 0.3408(4) 0.087(3) Uani 1 1 d .
O49 O 0.4754(6) 0.6768(6) 0.5042(4) 0.107(4) Uani 1 1 d .
O50 O 0.3344(6) 0.5266(5) 0.5380(4) 0.082(3) Uani 1 1 d .
O51 O 0.2655(6) 0.7131(5) 0.5964(4) 0.083(3) Uani 1 1 d .
O52 O -0.0205(4) 0.7349(4) 0.6216(3) 0.0521(17) Uani 1 1 d .
O53 O 0.0894(5) 0.7608(4) 0.5535(3) 0.0582(19) Uani 1 1 d .
O54 O 0.0128(9) 0.8416(6) 0.5965(5) 0.130(5) Uani 1 1 d .
O55 O 0.4762 0.0270 0.3801 0.050 Uiso 0.50 1 d P

loop_
_atom_site_aniso_label
_atom_site_aniso_U_11
_atom_site_aniso_U_22
_atom_site_aniso_U_33
_atom_site_aniso_U_23
_atom_site_aniso_U_13
_atom_site_aniso_U_12
C1 0.047(6) 0.048(6) 0.072(8) -0.007(6) -0.023(5) -0.014(5)
C2 0.026(5) 0.032(5) 0.070(7) 0.007(5) -0.008(4) -0.004(4)
C3 0.041(6) 0.042(6) 0.092(9) -0.011(6) -0.018(6) -0.012(5)
C4 0.033(5) 0.041(6) 0.074(7) -0.007(5) -0.011(5) -0.008(4)
C5 0.047(6) 0.063(7) 0.073(8) -0.012(6) -0.002(6) -0.019(5)
C6 0.057(7) 0.030(5) 0.077(8) -0.013(5) -0.008(6) -0.012(5)
C7 0.067(7) 0.038(6) 0.064(7) -0.003(5) -0.009(6) -0.011(5)
C8 0.044(6) 0.029(5) 0.061(6) -0.001(4) -0.014(5) -0.006(4)
C9 0.045(6) 0.030(5) 0.079(8) -0.004(5) -0.008(6) 0.007(4)
C10 0.034(5) 0.040(6) 0.076(7) -0.001(5) -0.019(5) -0.004(4)
C11 0.034(5) 0.029(5) 0.068(7) -0.007(5) -0.016(5) -0.010(4)
C12 0.043(6) 0.031(5) 0.037(5) 0.002(4) -0.010(4) -0.011(4)
C13 0.033(5) 0.026(4) 0.050(5) -0.008(4) -0.004(4) -0.008(4)
C14 0.037(5) 0.027(4) 0.048(6) -0.013(4) -0.007(4) -0.009(4)
C15 0.017(4) 0.041(5) 0.047(5) -0.007(4) -0.001(4) -0.005(3)
C16 0.028(5) 0.041(6) 0.053(6) -0.015(5) -0.006(4) 0.006(4)
C17 0.037(5) 0.040(5) 0.049(6) -0.010(4) -0.010(4) -0.009(4)
C18 0.048(6) 0.044(6) 0.055(6) -0.012(5) -0.012(5) -0.008(4)
C19 0.034(5) 0.047(6) 0.073(7) -0.010(5) -0.015(5) -0.006(5)
C20 0.027(5) 0.045(5) 0.045(6) -0.013(4) -0.005(4) -0.003(4)
C21 0.038(5) 0.048(6) 0.054(6) -0.014(5) -0.002(4) -0.004(4)
C22 0.032(5) 0.045(5) 0.046(5) -0.013(4) -0.005(4) -0.006(4)
C23 0.042(5) 0.031(5) 0.053(6) -0.009(4) -0.003(5) 0.002(4)
C24 0.039(5) 0.036(5) 0.047(5) -0.007(4) -0.011(4) -0.008(4)
C25 0.038(5) 0.046(6) 0.041(5) -0.014(5) -0.005(4) -0.003(4)
C26 0.158(16) 0.114(13) 0.066(9) -0.007(8) 0.019(9) -0.095(12)
C28 0.046(6) 0.093(9) 0.037(6) -0.016(6) -0.002(5) -0.013(6)
C29 0.050(7) 0.071(8) 0.056(7) -0.008(6) 0.000(5) -0.016(6)
C30 0.047(6) 0.101(9) 0.027(5) -0.010(5) -0.002(5) -0.013(6)
C31 0.049(6) 0.059(7) 0.036(5) -0.017(5) -0.001(4) -0.003(5)
C32 0.057(6) 0.047(6) 0.045(6) -0.003(5) -0.004(5) -0.005(5)
C33 0.052(6) 0.053(6) 0.048(6) -0.014(5) -0.008(5) -0.011(5)
C34 0.035(6) 0.067(7) 0.070(7) -0.020(6) -0.005(5) -0.002(5)
C35 0.046(6) 0.048(6) 0.046(6) -0.010(5) -0.001(5) -0.015(5)
C36 0.044(6) 0.071(8) 0.041(6) -0.010(6) -0.008(4) -0.006(5)
C37 0.050(6) 0.081(8) 0.048(6) -0.021(6) -0.004(5) -0.015(6)
C38 0.052(6) 0.053(7) 0.051(6) -0.018(5) -0.010(5) -0.008(5)
C39 0.042(6) 0.061(6) 0.039(5) -0.014(5) -0.005(4) -0.012(5)
C40 0.033(5) 0.068(7) 0.039(5) -0.016(5) -0.001(4) -0.014(5)
C41 0.049(6) 0.070(8) 0.039(6) -0.001(5) -0.008(5) -0.014(5)
C42 0.071(8) 0.074(8) 0.046(6) -0.014(6) -0.010(6) -0.016(7)
C43 0.062(7) 0.072(8) 0.038(6) -0.015(5) -0.007(5) -0.012(6)
C44 0.043(6) 0.073(7) 0.038(6) 0.001(5) -0.005(5) 0.000(5)
C45 0.092(9) 0.059(8) 0.046(6) -0.005(6) -0.004(6) -0.007(7)
C46 0.057(6) 0.059(7) 0.040(6) -0.005(5) -0.012(5) -0.014(5)
C47 0.062(8) 0.077(9) 0.087(10) -0.009(7) 0.003(7) -0.023(7)
C48 0.052(7) 0.065(8) 0.070(8) -0.005(6) 0.005(6) -0.022(6)
C49 0.056(7) 0.081(9) 0.053(7) 0.008(6) -0.011(6) -0.026(6)
C50 0.045(6) 0.088(9) 0.045(6) 0.013(6) -0.017(5) -0.020(6)
C51 0.058(7) 0.072(8) 0.052(7) 0.006(6) -0.020(5) -0.029(6)
C52 0.088(9) 0.049(7) 0.059(7) -0.014(6) -0.012(7) -0.021(6)
C53 0.18(2) 0.095(14) 0.18(2) -0.071(14) 0.059(17) -0.032(13)
Ru1 0.0302(4) 0.0305(4) 0.0606(5) -0.0040(3) -0.0124(3) -0.0059(3)
Ru2 0.0341(4) 0.0354(4) 0.0614(5) -0.0091(4) -0.0108(3) -0.0098(3)
Ru3 0.0384(4) 0.0286(4) 0.0612(5) -0.0063(3) -0.0078(4) -0.0061(3)
Ru4 0.0298(4) 0.0295(4) 0.0633(5) -0.0038(3) -0.0090(3) -0.0046(3)
Ru5 0.0285(4) 0.0294(4) 0.0467(4) -0.0038(3) -0.0060(3) -0.0070(3)
Ru6 0.0271(3) 0.0291(4) 0.0393(4) -0.0034(3) -0.0045(3) -0.0065(3)
Ru7 0.0266(3) 0.0322(4) 0.0384(4) -0.0055(3) -0.0043(3) -0.0032(3)
Ru8 0.0285(4) 0.0384(4) 0.0439(4) -0.0090(3) -0.0059(3) -0.0056(3)
Ru9 0.0300(4) 0.0345(4) 0.0394(4) -0.0090(3) -0.0038(3) -0.0045(3)
Ru10 0.0282(4) 0.0308(4) 0.0383(4) -0.0066(3) -0.0057(3) -0.0025(3)
Ru11 0.0334(4) 0.0536(5) 0.0337(4) -0.0047(3) -0.0038(3) -0.0072(3)
Ru12 0.0375(4) 0.0477(4) 0.0326(4) -0.0045(3) -0.0040(3) -0.0065(3)
Ru13 0.0333(4) 0.0468(4) 0.0412(4) -0.0095(3) -0.0041(3) -0.0065(3)
Ru14 0.0369(4) 0.0489(5) 0.0348(4) -0.0086(3) -0.0057(3) -0.0090(3)
Ru15 0.0392(4) 0.0478(5) 0.0346(4) -0.0077(3) -0.0013(3) -0.0123(3)
Ru16 0.0411(4) 0.0565(5) 0.0325(4) -0.0053(3) -0.0035(3) -0.0155(4)
Ru17 0.0403(4) 0.0605(5) 0.0331(4) -0.0036(4) -0.0064(3) -0.0106(4)
Ru18 0.0497(5) 0.0539(5) 0.0343(4) 0.0013(4) -0.0055(3) -0.0090(4)
Ru19 0.0435(5) 0.0627(6) 0.0454(5) 0.0024(4) -0.0062(4) -0.0167(4)
Ru20 0.0429(5) 0.0699(6) 0.0364(4) 0.0044(4) -0.0103(3) -0.0184(4)
Se1 0.0379(5) 0.0341(5) 0.0543(6) -0.0073(4) -0.0093(4) -0.0079(4)
Se2 0.0445(5) 0.0409(5) 0.0550(6) -0.0075(5) -0.0083(4) -0.0077(4)
Se3 0.0326(5) 0.0358(5) 0.0359(5) -0.0037(4) -0.0015(4) -0.0061(4)
Se4 0.0331(5) 0.0384(5) 0.0345(5) -0.0034(4) -0.0026(4) -0.0060(4)
Se5 0.0421(5) 0.0394(5) 0.0449(5) -0.0067(4) -0.0033(4) -0.0072(4)
Se6 0.0438(5) 0.0402(5) 0.0393(5) -0.0059(4) -0.0078(4) -0.0104(4)
Se7 0.0552(6) 0.0628(7) 0.0416(5) -0.0078(5) -0.0064(5) -0.0161(5)
Se8 0.0440(6) 0.0550(6) 0.0433(5) -0.0016(5) -0.0060(4) -0.0095(5)
N1 0.064(6) 0.087(7) 0.059(6) -0.020(5) -0.036(5) 0.008(5)
N2 0.034(4) 0.039(4) 0.057(5) -0.006(4) -0.003(4) -0.001(3)
N3 0.032(4) 0.038(4) 0.050(5) -0.010(4) -0.006(3) 0.001(3)
N4 0.071(6) 0.066(6) 0.045(5) 0.014(4) -0.024(4) -0.030(5)
O1 0.080(6) 0.064(5) 0.079(6) 0.020(5) -0.038(5) -0.015(4)
O2 0.043(4) 0.038(4) 0.096(6) -0.021(4) 0.005(4) -0.002(3)
O3 0.037(4) 0.049(5) 0.193(11) -0.008(6) -0.036(5) -0.009(4)
O4 0.057(5) 0.088(6) 0.080(6) -0.007(5) 0.000(5) -0.020(5)
O5 0.074(6) 0.122(8) 0.108(8) -0.052(7) -0.023(5) -0.043(6)
O6 0.091(6) 0.045(4) 0.065(5) -0.004(4) -0.001(4) -0.019(4)
O7 0.123(8) 0.052(5) 0.080(6) -0.018(5) 0.002(6) -0.019(5)
O8 0.044(4) 0.041(4) 0.102(6) 0.000(4) -0.023(4) 0.003(3)
O9 0.046(5) 0.082(6) 0.086(6) -0.015(5) 0.023(4) -0.007(4)
O10 0.057(5) 0.052(5) 0.091(6) 0.005(4) -0.037(4) -0.012(4)
O11 0.070(5) 0.070(5) 0.045(5) -0.015(4) -0.006(4) -0.005(4)
O12 0.023(3) 0.041(4) 0.086(5) -0.013(4) -0.004(3) -0.002(3)
O13 0.029(3) 0.033(3) 0.077(5) -0.005(3) -0.017(3) 0.001(3)
O14 0.058(4) 0.055(4) 0.035(4) -0.003(3) 0.001(3) -0.014(3)
O15 0.040(4) 0.051(4) 0.048(4) -0.019(3) 0.005(3) -0.005(3)
O16 0.068(5) 0.033(4) 0.058(4) 0.002(3) -0.013(4) 0.005(3)
O17 0.037(4) 0.061(5) 0.084(6) -0.030(4) -0.022(4) 0.008(3)
O18 0.083(6) 0.068(5) 0.067(5) -0.015(4) -0.039(5) -0.002(4)
O19 0.049(5) 0.064(5) 0.121(8) 0.008(5) -0.013(5) -0.028(4)
O20 0.048(4) 0.072(5) 0.046(4) -0.029(4) 0.001(3) -0.005(3)
O21 0.079(6) 0.042(5) 0.090(6) 0.000(4) -0.001(5) -0.021(4)
O22 0.041(4) 0.052(4) 0.071(5) -0.030(4) -0.017(3) 0.004(3)
O23 0.083(5) 0.056(5) 0.049(4) -0.014(4) -0.038(4) 0.009(4)
O24 0.039(4) 0.068(5) 0.064(5) -0.008(4) -0.004(3) -0.016(4)
O25 0.042(4) 0.042(4) 0.047(4) -0.002(3) 0.000(3) -0.011(3)
O26 0.044(4) 0.038(3) 0.040(4) -0.001(3) -0.004(3) -0.015(3)
O27 0.074(5) 0.079(6) 0.052(5) -0.007(4) 0.009(4) -0.037(4)
O28 0.063(5) 0.121(8) 0.070(5) -0.021(5) -0.007(4) -0.054(5)
O29 0.056(5) 0.073(6) 0.098(7) -0.003(5) -0.005(5) 0.019(5)
O30 0.045(5) 0.228(13) 0.039(5) -0.016(6) -0.015(4) -0.007(6)
O31 0.078(5) 0.062(5) 0.050(4) 0.008(4) 0.002(4) -0.015(4)
O32 0.116(7) 0.060(5) 0.052(5) -0.020(4) -0.016(5) -0.015(5)
O33 0.066(5) 0.102(7) 0.066(5) 0.001(5) 0.008(4) -0.048(5)
O34 0.078(6) 0.080(6) 0.120(8) -0.045(6) -0.013(6) 0.026(5)
O35 0.041(4) 0.091(6) 0.059(5) -0.003(4) -0.018(4) -0.009(4)
O36 0.084(6) 0.073(6) 0.044(4) 0.020(4) -0.012(4) 0.004(4)
O37 0.088(7) 0.118(8) 0.097(7) -0.067(7) -0.027(5) -0.017(6)
O38 0.085(6) 0.048(5) 0.092(6) -0.020(4) -0.006(5) -0.019(4)
O39 0.049(4) 0.084(6) 0.041(4) 0.001(4) -0.006(3) -0.011(4)
O40 0.051(4) 0.103(7) 0.047(4) -0.022(4) -0.006(4) -0.023(4)
O41 0.076(6) 0.070(6) 0.061(5) -0.017(4) -0.008(4) -0.006(4)
O42 0.063(6) 0.098(7) 0.080(6) -0.026(5) -0.004(5) 0.019(5)
O43 0.078(6) 0.096(7) 0.066(5) -0.026(5) -0.017(4) -0.033(5)
O44 0.054(5) 0.120(8) 0.052(5) 0.009(5) -0.017(4) -0.002(5)
O45 0.185(12) 0.052(6) 0.089(7) 0.002(5) 0.023(7) -0.022(7)
O46 0.071(5) 0.099(7) 0.043(4) -0.024(4) 0.008(4) -0.030(5)
O47 0.078(7) 0.109(9) 0.168(12) -0.042(8) 0.012(7) -0.049(7)
O48 0.051(5) 0.098(7) 0.114(8) -0.037(6) 0.001(5) -0.014(5)
O49 0.067(6) 0.161(11) 0.083(7) 0.030(7) -0.037(5) -0.050(6)
O50 0.071(6) 0.076(6) 0.080(6) 0.029(5) -0.031(5) -0.008(5)
O51 0.098(7) 0.115(8) 0.050(5) -0.018(5) -0.022(5) -0.038(6)
O52 0.053(4) 0.051(4) 0.051(4) -0.009(3) 0.002(3) -0.019(3)
O53 0.070(5) 0.057(5) 0.050(4) -0.008(4) -0.002(4) -0.028(4)
O54 0.170(12) 0.092(8) 0.119(9) -0.028(7) 0.043(9) -0.059(8)

loop_
_atom_type_symbol
_atom_type_description
_atom_type_scat_dispersion_real
_atom_type_scat_dispersion_imag
_atom_type_scat_source
C C 0.0033 0.0016 'International Tables Vol C Tables 4.2.6.8 and 6.1.1.4'
H H 0.0000 0.0000 'International Tables Vol C Tables 4.2.6.8 and 6.1.1.4'
Ru Ru -1.2594 0.8363 'International Tables Vol C Tables 4.2.6.8 and 6.1.1.4'
Se Se -0.0929 2.2259 'International Tables Vol C Tables 4.2.6.8 and 6.1.1.4'
N N 0.0061 0.0033 'International Tables Vol C Tables 4.2.6.8 and 6.1.1.4'
O O 0.0106 0.0060 'International Tables Vol C Tables 4.2.6.8 and 6.1.1.4'

loop_
_geom_angle_atom_site_label_1
_geom_angle_atom_site_label_2
_geom_angle_atom_site_label_3
_geom_angle
O1 C1 Ru1 176.6(10)
O2 C2 Ru1 176.5(8)
O3 C3 Ru2 140.8(8)
O3 C3 Ru1 134.1(8)
Ru2 C3 Ru1 85.0(4)
O4 C4 Ru2 177.4(10)
O5 C5 Ru2 177.2(11)
O6 C6 Ru3 175.6(10)
O7 C7 Ru3 177.5(11)
O8 C8 Ru3 142.5(8)
O8 C8 Ru4 134.9(7)
Ru3 C8 Ru4 82.6(4)
O9 C9 Ru4 177.8(11)
O10 C10 Ru4 175.9(9)
O11 C11 Ru5 178.2(8)
O12 C12 Ru6 137.4(7)
O12 C12 Ru5 138.4(7)
Ru6 C12 Ru5 84.2(4)
O13 C13 Ru6 139.2(7)
O13 C13 Ru5 136.5(7)
Ru6 C13 Ru5 84.2(3)
O14 C14 Ru6 177.3(8)
O15 C15 Ru7 177.5(8)
O16 C16 Ru7 177.4(9)
O17 C17 Ru8 139.0(8)
O17 C17 Ru7 136.5(8)
Ru8 C17 Ru7 84.5(4)
O18 C18 Ru8 176.8(10)
O19 C19 Ru8 178.1(10)
O20 C20 Ru9 178.8(9)
O21 C21 Ru9 176.6(10)
O22 C22 Ru9 140.7(8)
O22 C22 Ru10 134.9(7)
Ru9 C22 Ru10 84.3(4)
O23 C23 Ru10 176.8(8)
O24 C24 Ru10 176.6(9)
O25 C25 O26 126.8(9)
O25 C25 O27 119.2(9)
O26 C25 O27 113.9(9)
O27 C26 H26A 109.5
O27 C26 H26B 109.5
H26A C26 H26B 109.5
O27 C26 H26C 109.5
H26A C26 H26C 109.5
H26B C26 H26C 109.5
O28 C28 Ru11 176.7(10)
O29 C29 Ru11 176.7(11)
O30 C30 Ru12 141.4(8)
O30 C30 Ru11 134.2(8)
Ru12 C30 Ru11 84.3(4)
O31 C31 Ru12 179.3(10)
O32 C32 Ru12 177.6(10)
O33 C33 Ru13 177.6(10)
O34 C34 Ru13 178.3(12)
O35 C35 Ru13 141.3(8)
O35 C35 Ru14 134.9(8)
Ru13 C35 Ru14 83.7(4)
O36 C36 Ru14 175.3(9)
O37 C37 Ru14 176.4(10)
O38 C38 Ru15 178.8(11)
O39 C39 Ru15 137.5(8)
O39 C39 Ru16 137.3(8)
Ru15 C39 Ru16 85.1(4)
O40 C40 Ru15 138.5(7)
O40 C40 Ru16 136.7(8)
Ru15 C40 Ru16 84.8(4)
O41 C41 Ru16 176.0(9)
O42 C42 Ru17 176.0(11)
O43 C43 Ru17 176.0(10)
O44 C44 Ru18 141.6(9)
O44 C44 Ru17 135.9(9)
Ru18 C44 Ru17 82.4(4)
O45 C45 Ru18 179.6(13)
O46 C46 Ru18 178.2(10)
O47 C47 Ru19 177.6(14)
O48 C48 Ru19 176.9(11)
O49 C49 Ru19 141.3(9)
O49 C49 Ru20 134.0(9)
Ru19 C49 Ru20 84.4(5)
O50 C50 Ru20 178.7(10)
O51 C51 Ru20 174.6(10)
O52 C52 O53 128.0(10)
O52 C52 O54 116.6(11)
O53 C52 O54 115.4(10)
O54 C53 H53A 109.5
O54 C53 H53B 109.5
H53A C53 H53B 109.5
O54 C53 H53C 109.5
H53A C53 H53C 109.5
H53B C53 H53C 109.5
N1 C54 C55 109(2)
N1 C54 H54A 109.8
C55 C54 H54A 109.9
N1 C54 H54B 109.9
C55 C54 H54B 109.7
H54A C54 H54B 108.3
C54 C55 H55A 109.5
C54 C55 H55B 109.5
H55A C55 H55B 109.5
C54 C55 H55C 109.4
H55A C55 H55C 109.5
H55B C55 H55C 109.5
N1 C56 C57 109.5(16)
N1 C56 H56A 109.8
C57 C56 H56A 109.8
N1 C56 H56B 109.8
C57 C56 H56B 109.8
H56A C56 H56B 108.2
C56 C57 H57A 109.5
C56 C57 H57B 109.5
H57A C57 H57B 109.5
C56 C57 H57C 109.5
H57A C57 H57C 109.5
H57B C57 H57C 109.5
N1 C58 C59 114.7(12)
N1 C58 H58A 108.6
C59 C58 H58A 108.6
N1 C58 H58B 108.6
C59 C58 H58B 108.6
H58A C58 H58B 107.6
C58 C59 H59A 109.5
C58 C59 H59B 109.5
H59A C59 H59B 109.5
C58 C59 H59C 109.5
H59A C59 H59C 109.5
H59B C59 H59C 109.5
C61 C60 N1 120.6(16)
C61 C60 H60A 107.2
N1 C60 H60A 107.2
C61 C60 H60B 107.2
N1 C60 H60B 107.2
H60A C60 H60B 106.8
C60 C61 H61A 109.5
C60 C61 H61B 109.5
H61A C61 H61B 109.5
C60 C61 H61C 109.5
H61A C61 H61C 109.5
H61B C61 H61C 109.5
C63 C62 N2 115.5(9)
C63 C62 H62A 108.4
N2 C62 H62A 108.4
C63 C62 H62B 108.4
N2 C62 H62B 108.4
H62A C62 H62B 107.5
C62 C63 H63A 109.5
C62 C63 H63B 109.5
H63A C63 H63B 109.5
C62 C63 H63C 109.5
H63A C63 H63C 109.5
H63B C63 H63C 109.5
C65 C64 N2 116.4(10)
C65 C64 H64A 108.2
N2 C64 H64A 108.2
C65 C64 H64B 108.2
N2 C64 H64B 108.2
H64A C64 H64B 107.4
C64 C65 H65A 109.5
C64 C65 H65B 109.5
H65A C65 H65B 109.5
C64 C65 H65C 109.5
H65A C65 H65C 109.5
H65B C65 H65C 109.5
N2 C66 C67 113.6(8)
N2 C66 H66A 108.9
C67 C66 H66A 108.9
N2 C66 H66B 108.9
C67 C66 H66B 108.9
H66A C66 H66B 107.7
C66 C67 H67A 109.5
C66 C67 H67B 109.5
H67A C67 H67B 109.5
C66 C67 H67C 109.5
H67A C67 H67C 109.5
H67B C67 H67C 109.5
C69 C68 N2 115.4(9)
C69 C68 H68A 108.4
N2 C68 H68A 108.4
C69 C68 H68B 108.4
N2 C68 H68B 108.4
H68A C68 H68B 107.5
C68 C69 H69A 109.5
C68 C69 H69B 109.5
H69A C69 H69B 109.5
C68 C69 H69C 109.5
H69A C69 H69C 109.5
H69B C69 H69C 109.5
N3 C70 C71 114.4(10)
N3 C70 H70A 108.7
C71 C70 H70A 108.7
N3 C70 H70B 108.7
C71 C70 H70B 108.7
H70A C70 H70B 107.6
C70 C71 H71A 109.5
C70 C71 H71B 109.5
H71A C71 H71B 109.5
C70 C71 H71C 109.5
H71A C71 H71C 109.5
H71B C71 H71C 109.5
N3 C72 C73 114.5(10)
N3 C72 H72A 108.6
C73 C72 H72A 108.6
N3 C72 H72B 108.6
C73 C72 H72B 108.6
H72A C72 H72B 107.6
C72 C73 H73A 109.5
C72 C73 H73B 109.5
H73A C73 H73B 109.5
C72 C73 H73C 109.5
H73A C73 H73C 109.5
H73B C73 H73C 109.5
C75 C74 N3 115.9(10)
C75 C74 H74A 108.3
N3 C74 H74A 108.3
C75 C74 H74B 108.3
N3 C74 H74B 108.3
H74A C74 H74B 107.4
C74 C75 H75A 109.5
C74 C75 H75B 109.5
H75A C75 H75B 109.5
C74 C75 H75C 109.5
H75A C75 H75C 109.5
H75B C75 H75C 109.5
C77 C76 N3 116.1(8)
C77 C76 H76A 108.3
N3 C76 H76A 108.3
C77 C76 H76B 108.3
N3 C76 H76B 108.3
H76A C76 H76B 107.4
C76 C77 H77A 109.5
C76 C77 H77B 109.5
H77A C77 H77B 109.5
C76 C77 H77C 109.5
H77A C77 H77C 109.5
H77B C77 H77C 109.5
C79 C78 N4 116.2(11)
C79 C78 H78A 108.2
N4 C78 H78A 108.2
C79 C78 H78B 108.2
N4 C78 H78B 108.2
H78A C78 H78B 107.4
C78 C79 H79A 109.5
C78 C79 H79B 109.5
H79A C79 H79B 109.5
C78 C79 H79C 109.5
H79A C79 H79C 109.5
H79B C79 H79C 109.5
C81 C80 N4 116.3(11)
C81 C80 H80A 108.2
N4 C80 H80A 108.2
C81 C80 H80B 108.2
N4 C80 H80B 108.2
H80A C80 H80B 107.4
C80 C81 H81A 109.5
C80 C81 H81B 109.5
H81A C81 H81B 109.5
C80 C81 H81C 109.5
H81A C81 H81C 109.5
H81B C81 H81C 109.5
C83 C82 N4 117.1(11)
C83 C82 H82A 108.0
N4 C82 H82A 108.0
C83 C82 H82B 108.0
N4 C82 H82B 108.0
H82A C82 H82B 107.3
C82 C83 H83A 109.5
C82 C83 H83B 109.5
H83A C83 H83B 109.5
C82 C83 H83C 109.5
H83A C83 H83C 109.5
H83B C83 H83C 109.5
N4 C84 C85 114.1(11)
N4 C84 H84A 108.7
C85 C84 H84A 108.7
N4 C84 H84B 108.7
C85 C84 H84B 108.7
H84A C84 H84B 107.6
C84 C85 H85A 109.5
C84 C85 H85B 109.5
H85A C85 H85B 109.5
C84 C85 H85C 109.5
H85A C85 H85C 109.5
H85B C85 H85C 109.5
C105 C102 O55 120(3)
C105 C102 H10A 107.4
O55 C102 H10A 107.4
C105 C102 H10B 107.4
O55 C102 H10B 107.4
H10A C102 H10B 106.9
C104 C103 O55 104(4)
C104 C103 H10C 111.0
O55 C103 H10C 111.0
C104 C103 H10D 111.0
O55 C103 H10D 111.0
H10C C103 H10D 109.0
C105 C104 C103 116(5)
C105 C104 H10E 108.3
C103 C104 H10E 108.3
C105 C104 H10F 108.3
C103 C104 H10F 108.4
H10E C104 H10F 107.4
C104 C105 C102 104(4)
C104 C105 H10G 111.0
C102 C105 H10G 111.0
C104 C105 H10H 111.0
C102 C105 H10H 111.0
H10G C105 H10H 109.0
C1 Ru1 C2 90.9(5)
C1 Ru1 C3 88.6(4)
C2 Ru1 C3 90.6(4)
C1 Ru1 Se1 176.7(4)
C2 Ru1 Se1 92.2(3)
C3 Ru1 Se1 92.5(3)
C1 Ru1 Se2 97.2(4)
C2 Ru1 Se2 171.8(3)
C3 Ru1 Se2 90.0(3)
Se1 Ru1 Se2 79.67(4)
C1 Ru1 Ru2 121.4(3)
C2 Ru1 Ru2 118.1(3)
C3 Ru1 Ru2 45.7(3)
Se1 Ru1 Ru2 57.82(3)
Se2 Ru1 Ru2 57.61(3)
C1 Ru1 Ru5 83.7(3)
C2 Ru1 Ru5 77.1(3)
C3 Ru1 Ru5 165.3(3)
Se1 Ru1 Ru5 95.88(3)
Se2 Ru1 Ru5 103.28(4)
Ru2 Ru1 Ru5 148.05(3)
C1 Ru1 Ru4 121.4(3)
C2 Ru1 Ru4 119.0(3)
C3 Ru1 Ru4 134.8(3)
Se1 Ru1 Ru4 55.97(3)
Se2 Ru1 Ru4 55.97(3)
Ru2 Ru1 Ru4 89.14(3)
Ru5 Ru1 Ru4 59.50(2)
C4 Ru2 C5 89.3(5)
C4 Ru2 C3 96.4(4)
C5 Ru2 C3 99.0(5)
C4 Ru2 Se2 169.5(3)
C5 Ru2 Se2 94.3(3)
C3 Ru2 Se2 92.8(3)
C4 Ru2 Se1 94.6(3)
C5 Ru2 Se1 165.1(4)
C3 Ru2 Se1 94.8(3)
Se2 Ru2 Se1 79.43(4)
C4 Ru2 Ru1 126.0(3)
C5 Ru2 Ru1 130.2(4)
C3 Ru2 Ru1 49.2(3)
Se2 Ru2 Ru1 57.72(3)
Se1 Ru2 Ru1 57.26(3)
C4 Ru2 Ru3 112.3(3)
C5 Ru2 Ru3 108.5(4)
C3 Ru2 Ru3 139.8(3)
Se2 Ru2 Ru3 57.19(3)
Se1 Ru2 Ru3 56.78(3)
Ru1 Ru2 Ru3 90.57(3)
C6 Ru3 C7 93.9(5)
C6 Ru3 C8 99.1(4)
C7 Ru3 C8 97.0(5)
C6 Ru3 Se1 90.2(3)
C7 Ru3 Se1 166.2(4)
C8 Ru3 Se1 95.4(3)
C6 Ru3 Se2 163.3(3)
C7 Ru3 Se2 93.1(3)
C8 Ru3 Se2 95.1(3)
Se1 Ru3 Se2 79.76(4)
C6 Ru3 Ru4 126.9(3)
C7 Ru3 Ru4 127.6(3)
C8 Ru3 Ru4 50.6(3)
Se1 Ru3 Ru4 57.97(3)
Se2 Ru3 Ru4 57.96(3)
C6 Ru3 Ru2 106.2(3)
C7 Ru3 Ru2 108.8(4)
C8 Ru3 Ru2 142.1(3)
Se1 Ru3 Ru2 57.37(3)
Se2 Ru3 Ru2 57.20(3)
Ru4 Ru3 Ru2 91.51(3)
C10 Ru4 C9 89.7(5)
C10 Ru4 C8 89.2(4)
C9 Ru4 C8 90.8(4)
C10 Ru4 Se1 94.5(3)
C9 Ru4 Se1 175.0(3)
C8 Ru4 Se1 92.0(3)
C10 Ru4 Se2 173.7(3)
C9 Ru4 Se2 96.4(4)
C8 Ru4 Se2 92.1(3)
Se1 Ru4 Se2 79.36(4)
C10 Ru4 Ru3 119.7(3)
C9 Ru4 Ru3 122.5(3)
C8 Ru4 Ru3 46.8(3)
Se1 Ru4 Ru3 57.42(3)
Se2 Ru4 Ru3 57.75(3)
C10 Ru4 Ru5 76.4(3)
C9 Ru4 Ru5 83.0(3)
C8 Ru4 Ru5 164.3(3)
Se1 Ru4 Ru5 95.30(3)
Se2 Ru4 Ru5 102.92(4)
Ru3 Ru4 Ru5 147.25(3)
C10 Ru4 Ru1 119.6(3)
C9 Ru4 Ru1 119.9(3)
C8 Ru4 Ru1 135.6(3)
Se1 Ru4 Ru1 55.50(3)
Se2 Ru4 Ru1 55.89(3)
Ru3 Ru4 Ru1 88.77(3)
Ru5 Ru4 Ru1 59.15(2)
C11 Ru5 C12 89.2(4)
C11 Ru5 C13 90.7(4)
C12 Ru5 C13 93.4(3)
C11 Ru5 O25 175.7(3)
C12 Ru5 O25 94.6(3)
C13 Ru5 O25 91.3(3)
C11 Ru5 Ru6 101.0(3)
C12 Ru5 Ru6 48.0(3)
C13 Ru5 Ru6 47.4(2)
O25 Ru5 Ru6 83.15(18)
C11 Ru5 Ru1 88.7(3)
C12 Ru5 Ru1 162.2(3)
C13 Ru5 Ru1 104.3(2)
O25 Ru5 Ru1 87.04(17)
Ru6 Ru5 Ru1 149.43(3)
C11 Ru5 Ru4 90.3(3)
C12 Ru5 Ru4 101.0(3)
C13 Ru5 Ru4 165.6(2)
O25 Ru5 Ru4 86.84(18)
Ru6 Ru5 Ru4 146.11(3)
Ru1 Ru5 Ru4 61.35(2)
C14 Ru6 C12 89.3(4)
C14 Ru6 C13 87.4(4)
C12 Ru6 C13 94.2(4)
C14 Ru6 O26 176.8(3)
C12 Ru6 O26 93.4(3)
C13 Ru6 O26 94.0(3)
C14 Ru6 Ru5 98.9(2)
C12 Ru6 Ru5 47.8(3)
C13 Ru6 Ru5 48.4(2)
O26 Ru6 Ru5 84.15(17)
C14 Ru6 Ru10 90.8(3)
C12 Ru6 Ru10 162.0(3)
C13 Ru6 Ru10 103.8(2)
O26 Ru6 Ru10 86.12(17)
Ru5 Ru6 Ru10 149.54(3)
C14 Ru6 Ru7 91.2(3)
C12 Ru6 Ru7 101.3(3)
C13 Ru6 Ru7 164.5(2)
O26 Ru6 Ru7 86.68(17)
Ru5 Ru6 Ru7 146.80(3)
Ru10 Ru6 Ru7 60.72(2)
C16 Ru7 C15 91.2(4)
C16 Ru7 C17 91.1(4)
C15 Ru7 C17 92.2(4)
C16 Ru7 Se4 93.0(3)
C15 Ru7 Se4 173.2(3)
C17 Ru7 Se4 93.1(3)
C16 Ru7 Se3 172.4(3)
C15 Ru7 Se3 96.1(3)
C17 Ru7 Se3 90.6(3)
Se4 Ru7 Se3 79.55(3)
C16 Ru7 Ru8 119.3(3)
C15 Ru7 Ru8 124.1(3)
C17 Ru7 Ru8 46.4(3)
Se4 Ru7 Ru8 57.90(3)
Se3 Ru7 Ru8 57.61(3)
C16 Ru7 Ru6 76.2(3)
C15 Ru7 Ru6 79.8(2)
C17 Ru7 Ru6 164.7(3)
Se4 Ru7 Ru6 95.99(3)
Se3 Ru7 Ru6 103.14(3)
Ru8 Ru7 Ru6 148.16(3)
C16 Ru7 Ru10 118.6(3)
C15 Ru7 Ru10 117.0(3)
C17 Ru7 Ru10 135.9(3)
Se4 Ru7 Ru10 56.24(3)
Se3 Ru7 Ru10 56.00(3)
Ru8 Ru7 Ru10 89.53(3)
Ru6 Ru7 Ru10 59.20(2)
C18 Ru8 C19 88.6(5)
C18 Ru8 C17 93.9(4)
C19 Ru8 C17 100.7(4)
C18 Ru8 Se3 172.7(3)
C19 Ru8 Se3 93.6(3)
C17 Ru8 Se3 92.6(3)
C18 Ru8 Se4 96.8(3)
C19 Ru8 Se4 163.3(3)
C17 Ru8 Se4 94.8(3)
Se3 Ru8 Se4 79.20(3)
C18 Ru8 Ru7 125.3(3)
C19 Ru8 Ru7 130.8(3)
C17 Ru8 Ru7 49.2(3)
Se3 Ru8 Ru7 57.55(3)
Se4 Ru8 Ru7 57.28(3)
C18 Ru8 Ru9 115.4(3)
C19 Ru8 Ru9 107.2(3)
C17 Ru8 Ru9 139.4(3)
Se3 Ru8 Ru9 57.23(3)
Se4 Ru8 Ru9 56.20(3)
Ru7 Ru8 Ru9 90.24(3)
C20 Ru9 C21 91.2(4)
C20 Ru9 C22 99.1(4)
C21 Ru9 C22 99.2(4)
C20 Ru9 Se4 90.8(3)
C21 Ru9 Se4 164.9(3)
C22 Ru9 Se4 95.3(3)
C20 Ru9 Se3 165.6(3)
C21 Ru9 Se3 95.4(3)
C22 Ru9 Se3 92.5(3)
Se4 Ru9 Se3 79.65(3)
C20 Ru9 Ru10 125.6(3)
C21 Ru9 Ru10 130.7(3)
C22 Ru9 Ru10 48.9(3)
Se4 Ru9 Ru10 58.21(3)
Se3 Ru9 Ru10 57.62(3)
C20 Ru9 Ru8 108.9(3)
C21 Ru9 Ru8 107.9(3)
C22 Ru9 Ru8 140.1(3)
Se4 Ru9 Ru8 57.43(3)
Se3 Ru9 Ru8 56.83(3)
Ru10 Ru9 Ru8 91.28(3)
C24 Ru10 C23 90.7(4)
C24 Ru10 C22 88.9(4)
C23 Ru10 C22 89.7(4)
C24 Ru10 Se3 173.4(3)
C23 Ru10 Se3 95.9(3)
C22 Ru10 Se3 91.3(2)
C24 Ru10 Se4 94.1(3)
C23 Ru10 Se4 174.7(3)
C22 Ru10 Se4 92.6(3)
Se3 Ru10 Se4 79.21(3)
C24 Ru10 Ru9 118.1(3)
C23 Ru10 Ru9 122.2(3)
C22 Ru10 Ru9 46.8(3)
Se3 Ru10 Ru9 58.01(3)
Se4 Ru10 Ru9 56.97(3)
C24 Ru10 Ru6 76.9(3)
C23 Ru10 Ru6 82.7(3)
C22 Ru10 Ru6 163.7(2)
Se3 Ru10 Ru6 103.79(3)
Se4 Ru10 Ru6 96.25(3)
Ru9 Ru10 Ru6 148.23(3)
C24 Ru10 Ru7 120.3(3)
C23 Ru10 Ru7 119.7(3)
C22 Ru10 Ru7 135.7(3)
Se3 Ru10 Ru7 55.92(3)
Se4 Ru10 Ru7 55.69(3)
Ru9 Ru10 Ru7 88.93(3)
Ru6 Ru10 Ru7 60.08(2)
C28 Ru11 C29 91.2(5)
C28 Ru11 C30 87.6(4)
C29 Ru11 C30 89.6(5)
C28 Ru11 Se6 94.3(4)
C29 Ru11 Se6 174.4(4)
C30 Ru11 Se6 91.6(3)
C28 Ru11 Se5 173.6(4)
C29 Ru11 Se5 95.2(3)
C30 Ru11 Se5 92.5(3)
Se6 Ru11 Se5 79.25(4)
C28 Ru11 Ru12 118.8(3)
C29 Ru11 Ru12 120.0(3)
C30 Ru11 Ru12 46.6(3)
Se6 Ru11 Ru12 57.80(3)
Se5 Ru11 Ru12 57.62(3)
C28 Ru11 Ru15 75.7(3)
C29 Ru11 Ru15 85.0(3)
C30 Ru11 Ru15 162.3(3)
Se6 Ru11 Ru15 95.36(4)
Se5 Ru11 Ru15 104.71(4)
Ru12 Ru11 Ru15 148.51(4)
C28 Ru11 Ru14 120.5(3)
C29 Ru11 Ru14 120.0(4)
C30 Ru11 Ru14 135.9(3)
Se6 Ru11 Ru14 55.96(3)
Se5 Ru11 Ru14 55.75(3)
Ru12 Ru11 Ru14 89.32(3)
Ru15 Ru11 Ru14 60.20(3)
C31 Ru12 C32 90.4(4)
C31 Ru12 C30 98.2(5)
C32 Ru12 C30 95.9(5)
C31 Ru12 Se5 92.8(3)
C32 Ru12 Se5 168.4(3)
C30 Ru12 Se5 94.6(3)
C31 Ru12 Se6 166.5(3)
C32 Ru12 Se6 95.4(3)
C30 Ru12 Se6 93.4(3)
Se5 Ru12 Se6 79.26(4)
C31 Ru12 Ru11 126.8(3)
C32 Ru12 Ru11 127.6(3)
C30 Ru12 Ru11 49.1(3)
Se5 Ru12 Ru11 57.82(3)
Se6 Ru12 Ru11 57.63(3)
C31 Ru12 Ru13 109.8(3)
C32 Ru12 Ru13 111.7(3)
C30 Ru12 Ru13 139.8(3)
Se5 Ru12 Ru13 56.78(3)
Se6 Ru12 Ru13 56.70(3)
Ru11 Ru12 Ru13 90.71(3)
C34 Ru13 C33 89.2(5)
C34 Ru13 C35 95.7(5)
C33 Ru13 C35 101.8(4)
C34 Ru13 Se6 94.1(3)
C33 Ru13 Se6 162.1(3)
C35 Ru13 Se6 95.3(3)
C34 Ru13 Se5 169.4(4)
C33 Ru13 Se5 94.6(3)
C35 Ru13 Se5 93.2(3)
Se6 Ru13 Se5 79.32(4)
C34 Ru13 Ru14 125.6(4)
C33 Ru13 Ru14 132.4(3)
C35 Ru13 Ru14 49.7(3)
Se6 Ru13 Ru14 57.71(3)
Se5 Ru13 Ru14 57.53(3)
C34 Ru13 Ru12 112.7(4)
C33 Ru13 Ru12 105.7(3)
C35 Ru13 Ru12 140.2(3)
Se6 Ru13 Ru12 56.87(3)
Se5 Ru13 Ru12 56.73(3)
Ru14 Ru13 Ru12 90.58(3)
C37 Ru14 C36 92.2(5)
C37 Ru14 C35 89.8(4)
C36 Ru14 C35 89.6(4)
C37 Ru14 Se5 93.7(4)
C36 Ru14 Se5 174.1(3)
C35 Ru14 Se5 91.1(3)
C37 Ru14 Se6 172.7(4)
C36 Ru14 Se6 94.7(3)
C35 Ru14 Se6 92.9(3)
Se5 Ru14 Se6 79.41(4)
C37 Ru14 Ru13 120.7(3)
C36 Ru14 Ru13 119.3(3)
C35 Ru14 Ru13 46.6(3)
Se5 Ru14 Ru13 57.76(3)
Se6 Ru14 Ru13 57.65(3)
C37 Ru14 Ru15 84.8(3)
C36 Ru14 Ru15 76.1(3)
C35 Ru14 Ru15 164.5(3)
Se5 Ru14 Ru15 103.75(4)
Se6 Ru14 Ru15 94.26(3)
Ru13 Ru14 Ru15 147.05(4)
C37 Ru14 Ru11 118.0(4)
C36 Ru14 Ru11 120.1(3)
C35 Ru14 Ru11 136.0(3)
Se5 Ru14 Ru11 56.10(3)
Se6 Ru14 Ru11 55.91(3)
Ru13 Ru14 Ru11 89.39(3)
Ru15 Ru14 Ru11 58.68(3)
C38 Ru15 C39 87.4(4)
C38 Ru15 C40 91.5(4)
C39 Ru15 C40 93.1(4)
C38 Ru15 O52 175.9(4)
C39 Ru15 O52 95.9(4)
C40 Ru15 O52 90.8(4)
C38 Ru15 Ru16 100.5(3)
C39 Ru15 Ru16 47.5(3)
C40 Ru15 Ru16 47.7(3)
O52 Ru15 Ru16 83.60(18)
C38 Ru15 Ru11 88.6(3)
C39 Ru15 Ru11 102.5(3)
C40 Ru15 Ru11 164.4(3)
O52 Ru15 Ru11 88.30(19)
Ru16 Ru15 Ru11 147.40(4)
C38 Ru15 Ru14 88.1(3)
C39 Ru15 Ru14 163.2(3)
C40 Ru15 Ru14 103.3(3)
O52 Ru15 Ru14 88.04(18)
Ru16 Ru15 Ru14 149.36(4)
Ru11 Ru15 Ru14 61.12(3)
C41 Ru16 C39 89.7(4)
C41 Ru16 C40 88.4(4)
C39 Ru16 C40 92.8(4)
C41 Ru16 O53 175.8(4)
C39 Ru16 O53 92.7(4)
C40 Ru16 O53 95.0(4)
C41 Ru16 Ru15 99.8(3)
C39 Ru16 Ru15 47.4(3)
C40 Ru16 Ru15 47.5(3)
O53 Ru16 Ru15 84.31(19)
C41 Ru16 Ru17 88.8(3)
C39 Ru16 Ru17 164.6(3)
C40 Ru16 Ru17 102.5(3)
O53 Ru16 Ru17 88.03(19)
Ru15 Ru16 Ru17 147.84(4)
C41 Ru16 Ru20 86.3(3)
C39 Ru16 Ru20 103.2(3)
C40 Ru16 Ru20 163.1(3)
O53 Ru16 Ru20 89.7(2)
Ru15 Ru16 Ru20 149.37(4)
Ru17 Ru16 Ru20 61.37(3)
C42 Ru17 C43 90.4(5)
C42 Ru17 C44 88.3(5)
C43 Ru17 C44 89.2(5)
C42 Ru17 Se7 95.6(4)
C43 Ru17 Se7 173.8(4)
C44 Ru17 Se7 92.3(3)
C42 Ru17 Se8 175.1(4)
C43 Ru17 Se8 94.3(4)
C44 Ru17 Se8 92.9(3)
Se7 Ru17 Se8 79.60(4)
C42 Ru17 Ru18 120.7(4)
C43 Ru17 Ru18 119.8(3)
C44 Ru17 Ru18 47.4(3)
Se7 Ru17 Ru18 57.89(3)
Se8 Ru17 Ru18 57.58(3)
C42 Ru17 Ru16 77.4(4)
C43 Ru17 Ru16 82.9(3)
C44 Ru17 Ru16 163.6(3)
Se7 Ru17 Ru16 97.09(4)
Se8 Ru17 Ru16 101.95(4)
Ru18 Ru17 Ru16 148.26(4)
C42 Ru17 Ru20 120.7(4)
C43 Ru17 Ru20 120.0(4)
C44 Ru17 Ru20 136.0(3)
Se7 Ru17 Ru20 55.48(3)
Se8 Ru17 Ru20 55.63(3)
Ru18 Ru17 Ru20 88.57(3)
Ru16 Ru17 Ru20 59.92(3)
C45 Ru18 C46 94.7(5)
C45 Ru18 C44 99.2(5)
C46 Ru18 C44 100.4(5)
C45 Ru18 Se8 163.1(4)
C46 Ru18 Se8 90.9(3)
C44 Ru18 Se8 95.4(3)
C45 Ru18 Se7 90.6(4)
C46 Ru18 Se7 163.2(3)
C44 Ru18 Se7 94.4(3)
Se8 Ru18 Se7 79.85(4)
C45 Ru18 Ru17 127.6(4)
C46 Ru18 Ru17 128.0(3)
C44 Ru18 Ru17 50.2(3)
Se8 Ru18 Ru17 58.04(3)
Se7 Ru18 Ru17 57.90(3)
C45 Ru18 Ru19 105.6(4)
C46 Ru18 Ru19 105.7(3)
C44 Ru18 Ru19 141.9(3)
Se8 Ru18 Ru19 57.46(3)
Se7 Ru18 Ru19 57.58(4)
Ru17 Ru18 Ru19 91.80(3)
C47 Ru19 C48 88.6(6)
C47 Ru19 C49 100.6(6)
C48 Ru19 C49 99.1(5)
C47 Ru19 Se8 162.4(5)
C48 Ru19 Se8 93.8(4)
C49 Ru19 Se8 96.3(3)
C47 Ru19 Se7 95.1(4)
C48 Ru19 Se7 168.1(4)
C49 Ru19 Se7 91.4(4)
Se8 Ru19 Se7 79.37(4)
C47 Ru19 Ru20 132.6(5)
C48 Ru19 Ru20 126.8(4)
C49 Ru19 Ru20 49.5(3)
Se8 Ru19 Ru20 57.59(3)
Se7 Ru19 Ru20 57.32(3)
C47 Ru19 Ru18 106.0(5)
C48 Ru19 Ru18 110.9(4)
C49 Ru19 Ru18 139.9(3)
Se8 Ru19 Ru18 56.97(3)
Se7 Ru19 Ru18 57.17(3)
Ru20 Ru19 Ru18 90.72(3)
C50 Ru20 C51 90.8(5)
C50 Ru20 C49 90.6(5)
C51 Ru20 C49 91.1(5)
C50 Ru20 Se7 174.4(4)
C51 Ru20 Se7 94.8(4)
C49 Ru20 Se7 89.6(3)
C50 Ru20 Se8 94.6(4)
C51 Ru20 Se8 172.7(4)
C49 Ru20 Se8 93.7(3)
Se7 Ru20 Se8 79.81(4)
C50 Ru20 Ru19 118.8(3)
C51 Ru20 Ru19 123.4(3)
C49 Ru20 Ru19 46.1(3)
Se7 Ru20 Ru19 58.04(3)
Se8 Ru20 Ru19 57.72(3)
C50 Ru20 Ru16 84.7(3)
C51 Ru20 Ru16 74.5(3)
C49 Ru20 Ru16 164.8(3)
Se7 Ru20 Ru16 96.41(4)
Se8 Ru20 Ru16 101.06(4)
Ru19 Ru20 Ru16 147.40(4)
C50 Ru20 Ru17 121.0(3)
C51 Ru20 Ru17 117.2(4)
C49 Ru20 Ru17 134.9(3)
Se7 Ru20 Ru17 55.77(3)
Se8 Ru20 Ru17 55.72(3)
Ru19 Ru20 Ru17 88.91(3)
Ru16 Ru20 Ru17 58.71(3)
Ru1 Se1 Ru3 100.74(4)
Ru1 Se1 Ru4 68.53(3)
Ru3 Se1 Ru4 64.61(3)
Ru1 Se1 Ru2 64.93(3)
Ru3 Se1 Ru2 65.84(3)
Ru4 Se1 Ru2 100.67(4)
Ru2 Se2 Ru3 65.61(3)
Ru2 Se2 Ru1 64.67(3)
Ru3 Se2 Ru1 99.80(4)
Ru2 Se2 Ru4 100.49(4)
Ru3 Se2 Ru4 64.28(3)
Ru1 Se2 Ru4 68.14(3)
Ru7 Se3 Ru8 64.84(3)
Ru7 Se3 Ru10 68.08(3)
Ru8 Se3 Ru10 101.00(4)
Ru7 Se3 Ru9 99.77(4)
Ru8 Se3 Ru9 65.93(3)
Ru10 Se3 Ru9 64.37(3)
Ru9 Se4 Ru7 101.01(4)
Ru9 Se4 Ru10 64.81(3)
Ru7 Se4 Ru10 68.07(3)
Ru9 Se4 Ru8 66.37(3)
Ru7 Se4 Ru8 64.82(3)
Ru10 Se4 Ru8 100.57(4)
Ru14 Se5 Ru12 100.81(4)
Ru14 Se5 Ru13 64.71(3)
Ru12 Se5 Ru13 66.48(3)
Ru14 Se5 Ru11 68.15(3)
Ru12 Se5 Ru11 64.55(3)
Ru13 Se5 Ru11 100.60(4)
Ru11 Se6 Ru13 100.80(4)
Ru11 Se6 Ru14 68.13(3)
Ru13 Se6 Ru14 64.64(3)
Ru11 Se6 Ru12 64.56(3)
Ru13 Se6 Ru12 66.44(3)
Ru14 Se6 Ru12 100.51(4)
Ru20 Se7 Ru18 100.06(5)
Ru20 Se7 Ru17 68.76(4)
Ru18 Se7 Ru17 64.21(4)
Ru20 Se7 Ru19 64.64(4)
Ru18 Se7 Ru19 65.25(4)
Ru17 Se7 Ru19 100.34(5)
Ru18 Se8 Ru20 100.22(5)
Ru18 Se8 Ru17 64.38(4)
Ru20 Se8 Ru17 68.65(4)
Ru18 Se8 Ru19 65.57(4)
Ru20 Se8 Ru19 64.69(4)
Ru17 Se8 Ru19 100.61(5)
C56 N1 C54 118.8(14)
C56 N1 C58 111.5(12)
C54 N1 C58 102.6(11)
C56 N1 C60 108.3(12)
C54 N1 C60 108.1(12)
C58 N1 C60 106.9(12)
C66 N2 C62 105.7(7)
C66 N2 C64 111.4(8)
C62 N2 C64 113.2(8)
C66 N2 C68 110.2(8)
C62 N2 C68 109.9(8)
C64 N2 C68 106.5(7)
C70 N3 C72 112.2(9)
C70 N3 C76 110.5(8)
C72 N3 C76 105.1(7)
C70 N3 C74 106.1(8)
C72 N3 C74 112.0(8)
C76 N3 C74 111.1(8)
C84 N4 C80 111.6(10)
C84 N4 C82 109.7(9)
C80 N4 C82 108.7(9)
C84 N4 C78 107.2(9)
C80 N4 C78 108.5(9)
C82 N4 C78 111.1(10)
C25 O25 Ru5 123.0(6)
C25 O26 Ru6 122.7(6)
C25 O27 C26 116.1(10)
C52 O52 Ru15 123.3(7)
C52 O53 Ru16 120.2(7)
C52 O54 C53 118.9(12)
C102 O55 C103 92(2)

loop_
_geom_bond_atom_site_label_1
_geom_bond_atom_site_label_2
_geom_bond_distance
C1 O1 1.131(13)
C1 Ru1 1.875(12)
C2 O2 1.110(12)
C2 Ru1 1.900(12)
C3 O3 1.174(12)
C3 Ru2 1.997(11)
C3 Ru1 2.113(10)
C4 O4 1.136(12)
C4 Ru2 1.876(11)
C5 O5 1.141(14)
C5 Ru2 1.885(13)
C6 O6 1.124(13)
C6 Ru3 1.886(12)
C7 O7 1.154(14)
C7 Ru3 1.859(12)
C8 O8 1.158(11)
C8 Ru3 2.033(10)
C8 Ru4 2.154(9)
C9 O9 1.118(13)
C9 Ru4 1.899(12)
C10 O10 1.136(13)
C10 Ru4 1.883(12)
C11 O11 1.138(12)
C11 Ru5 1.840(12)
C12 O12 1.168(11)
C12 Ru6 2.027(9)
C12 Ru5 2.019(9)
C13 O13 1.184(10)
C13 Ru6 2.006(9)
C13 Ru5 2.039(8)
C14 O14 1.127(11)
C14 Ru6 1.856(10)
C15 O15 1.118(10)
C15 Ru7 1.895(10)
C16 O16 1.148(11)
C16 Ru7 1.869(10)
C17 O17 1.174(11)
C17 Ru8 2.022(10)
C17 Ru7 2.112(9)
C18 O18 1.128(12)
C18 Ru8 1.883(11)
C19 O19 1.136(12)
C19 Ru8 1.873(10)
C20 O20 1.118(11)
C20 Ru9 1.881(10)
C21 O21 1.157(12)
C21 Ru9 1.867(11)
C22 O22 1.177(11)
C22 Ru9 2.027(9)
C22 Ru10 2.097(9)
C23 O23 1.143(12)
C23 Ru10 1.874(11)
C24 O24 1.137(11)
C24 Ru10 1.875(10)
C25 O25 1.255(11)
C25 O26 1.250(11)
C25 O27 1.337(12)
C26 O27 1.437(14)
C26 H26A 0.9600
C26 H26B 0.9600
C26 H26C 0.9600
C28 O28 1.142(13)
C28 Ru11 1.900(12)
C29 O29 1.127(14)
C29 Ru11 1.890(13)
C30 O30 1.152(13)
C30 Ru12 2.022(11)
C30 Ru11 2.104(10)
C31 O31 1.139(12)
C31 Ru12 1.860(11)
C32 O32 1.140(13)
C32 Ru12 1.871(12)
C33 O33 1.146(12)
C33 Ru13 1.862(11)
C34 O34 1.117(13)
C34 Ru13 1.878(12)
C35 O35 1.165(12)
C35 Ru13 2.026(11)
C35 Ru14 2.124(10)
C36 O36 1.119(12)
C36 Ru14 1.896(11)
C37 O37 1.139(13)
C37 Ru14 1.886(12)
C38 O38 1.134(12)
C38 Ru15 1.855(11)
C39 O39 1.200(12)
C39 Ru15 1.996(10)
C39 Ru16 1.998(10)
C40 O40 1.186(11)
C40 Ru15 2.001(10)
C40 Ru16 2.006(9)
C41 O41 1.196(14)
C41 Ru16 1.794(13)
C42 O42 1.143(14)
C42 Ru17 1.874(14)
C43 O43 1.118(13)
C43 Ru17 1.883(13)
C44 O44 1.142(12)
C44 Ru18 2.047(11)
C44 Ru17 2.135(10)
C45 O45 1.147(14)
C45 Ru18 1.875(13)
C46 O46 1.138(12)
C46 Ru18 1.871(11)
C47 O47 1.155(15)
C47 Ru19 1.838(14)
C48 O48 1.140(14)
C48 Ru19 1.861(13)
C49 O49 1.175(14)
C49 Ru19 2.010(12)
C49 Ru20 2.118(11)
C50 O50 1.114(14)
C50 Ru20 1.891(14)
C51 O51 1.125(14)
C51 Ru20 1.906(13)
C52 O52 1.236(13)
C52 O53 1.278(14)
C52 O54 1.362(15)
C53 O54 1.50(2)
C53 H53A 0.9600
C53 H53B 0.9600
C53 H53C 0.9600
C54 N1 1.49(2)
C54 C55 1.50(4)
C54 H54A 0.9700
C54 H54B 0.9700
C55 H55A 0.9600
C55 H55B 0.9600
C55 H55C 0.9600
C56 N1 1.41(2)
C56 C57 1.58(3)
C56 H56A 0.9700
C56 H56B 0.9700
C57 H57A 0.9600
C57 H57B 0.9600
C57 H57C 0.9600
C58 N1 1.532(17)
C58 C59 1.50(2)
C58 H58A 0.9700
C58 H58B 0.9700
C59 H59A 0.9600
C59 H59B 0.9600
C59 H59C 0.9600
C60 C61 1.43(2)
C60 N1 1.505(19)
C60 H60A 0.9700
C60 H60B 0.9700
C61 H61A 0.9600
C61 H61B 0.9600
C61 H61C 0.9600
C62 C63 1.519(16)
C62 N2 1.515(13)
C62 H62A 0.9700
C62 H62B 0.9700
C63 H63A 0.9600
C63 H63B 0.9600
C63 H63C 0.9600
C64 C65 1.461(17)
C64 N2 1.500(13)
C64 H64A 0.9700
C64 H64B 0.9700
C65 H65A 0.9600
C65 H65B 0.9600
C65 H65C 0.9600
C66 N2 1.513(12)
C66 C67 1.504(14)
C66 H66A 0.9700
C66 H66B 0.9700
C67 H67A 0.9600
C67 H67B 0.9600
C67 H67C 0.9600
C68 C69 1.494(16)
C68 N2 1.527(13)
C68 H68A 0.9700
C68 H68B 0.9700
C69 H69A 0.9600
C69 H69B 0.9600
C69 H69C 0.9600
C70 N3 1.498(14)
C70 C71 1.525(19)
C70 H70A 0.9700
C70 H70B 0.9700
C71 H71A 0.9600
C71 H71B 0.9600
C71 H71C 0.9600
C72 N3 1.492(14)
C72 C73 1.572(17)
C72 H72A 0.9700
C72 H72B 0.9700
C73 H73A 0.9600
C73 H73B 0.9600
C73 H73C 0.9600
C74 C75 1.489(18)
C74 N3 1.534(14)
C74 H74A 0.9700
C74 H74B 0.9700
C75 H75A 0.9600
C75 H75B 0.9600
C75 H75C 0.9600
C76 C77 1.493(15)
C76 N3 1.526(12)
C76 H76A 0.9700
C76 H76B 0.9700
C77 H77A 0.9600
C77 H77B 0.9600
C77 H77C 0.9600
C78 C79 1.521(18)
C78 N4 1.518(14)
C78 H78A 0.9700
C78 H78B 0.9700
C79 H79A 0.9600
C79 H79B 0.9600
C79 H79C 0.9600
C80 C81 1.484(19)
C80 N4 1.528(16)
C80 H80A 0.9700
C80 H80B 0.9700
C81 H81A 0.9600
C81 H81B 0.9600
C81 H81C 0.9600
C82 C83 1.506(17)
C82 N4 1.509(16)
C82 H82A 0.9700
C82 H82B 0.9700
C83 H83A 0.9600
C83 H83B 0.9600
C83 H83C 0.9600
C84 N4 1.503(15)
C84 C85 1.549(19)
C84 H84A 0.9700
C84 H84B 0.9700
C85 H85A 0.9600
C85 H85B 0.9600
C85 H85C 0.9600
C102 C105 1.27(5)
C102 O55 1.45(3)
C102 H10A 0.9700
C102 H10B 0.9700
C103 C104 1.35(5)
C103 O55 1.56(5)
C103 H10C 0.9700
C103 H10D 0.9700
C104 C105 1.27(5)
C104 H10E 0.9700
C104 H10F 0.9700
C105 H10G 0.9700
C105 H10H 0.9700
Ru1 Se1 2.5805(12)
Ru1 Se2 2.5993(13)
Ru1 Ru2 2.7789(10)
Ru1 Ru5 2.8504(10)
Ru1 Ru4 2.9138(10)
Ru2 Se2 2.5963(13)
Ru2 Se1 2.5966(12)
Ru2 Ru3 2.8132(11)
Ru3 Se1 2.5794(12)
Ru3 Se2 2.5960(13)
Ru3 Ru4 2.7655(10)
Ru4 Se1 2.5950(12)
Ru4 Se2 2.6020(13)
Ru4 Ru5 2.8609(10)
Ru5 O25 2.154(7)
Ru5 Ru6 2.7126(10)
Ru6 O26 2.136(6)
Ru6 Ru10 2.8576(10)
Ru6 Ru7 2.8835(10)
Ru7 Se4 2.5840(11)
Ru7 Se3 2.5911(11)
Ru7 Ru8 2.7792(10)
Ru7 Ru10 2.9020(9)
Ru8 Se3 2.5928(12)
Ru8 Se4 2.6016(11)
Ru8 Ru9 2.8282(10)
Ru9 Se4 2.5653(11)
Ru9 Se3 2.6046(11)
Ru9 Ru10 2.7688(10)
Ru10 Se3 2.5933(11)
Ru10 Se4 2.6008(11)
Ru11 Se6 2.5902(12)
Ru11 Se5 2.5959(12)
Ru11 Ru12 2.7694(10)
Ru11 Ru15 2.8321(10)
Ru11 Ru14 2.9028(11)
Ru12 Se5 2.5902(13)
Ru12 Se6 2.5951(12)
Ru12 Ru13 2.8407(11)
Ru13 Se6 2.5901(12)
Ru13 Se5 2.5918(12)
Ru13 Ru14 2.7707(10)
Ru14 Se5 2.5853(12)
Ru14 Se6 2.5918(12)
Ru14 Ru15 2.8766(10)
Ru15 O52 2.126(7)
Ru15 Ru16 2.7018(10)
Ru16 O53 2.150(7)
Ru16 Ru17 2.8461(11)
Ru16 Ru20 2.8821(11)
Ru17 Se7 2.5931(14)
Ru17 Se8 2.5934(13)
Ru17 Ru18 2.7562(11)
Ru17 Ru20 2.9234(11)
Ru18 Se8 2.5802(13)
Ru18 Se7 2.5928(13)
Ru18 Ru19 2.8020(12)
Ru19 Se8 2.5943(14)
Ru19 Se7 2.6047(15)
Ru19 Ru20 2.7741(11)
Ru20 Se7 2.5841(14)
Ru20 Se8 2.5907(14)
